data_1509150
loop_
_publ_author_name
'Mumme, W.G.'

_publ_section_title
;
 A note on the occurrence, composition and crystal structures of pavonite
 homologous series members 4P, 6P and 8P
;
_journal_name_full
;
Neues Jahrbuch fuer Mineralogie. Monatshefte (Band=Jahr) (1950-)
;
_journal_page_first 193
_journal_page_last 204
_journal_volume 1990
_journal_year 1990
_chemical_formula_sum 'Ag Bi6 S9'
_space_group_IT_number 12
_symmetry_space_group_name_Hall '-C 2y'
_symmetry_space_group_name_H-M 'C 1 2/m 1'
_cell_angle_alpha 90
_cell_angle_beta 97.5
_cell_angle_gamma 90
_cell_formula_units_Z 2
_cell_length_a 13.83
_cell_length_b 4.04
_cell_length_c 14.72
_cell_volume 815.417
_citation_journal_id_ASTM NJMMAW
_cod_data_source_file silver1-2_104.cif
_cod_data_source_block Ag1Bi6S9
_cod_original_cell_volume 815.4173
_cod_original_formula_sum 'Ag1 Bi6 S9'
_cod_database_code 1509150

loop_
_symmetry_equiv_pos_as_xyz
x,y,z
-x,y,-z
-x,-y,-z
x,-y,z
x+1/2,y+1/2,z
-x+1/2,y+1/2,-z
-x+1/2,-y+1/2,-z
x+1/2,-y+1/2,z

loop_
_atom_site_label
_atom_site_type_symbol
_atom_site_fract_x
_atom_site_fract_y
_atom_site_fract_z
_atom_site_occupancy
_atom_site_U_iso_or_equiv
Ag1 Ag+1 0.5 0 0.5 1 0.0
S2 S-2 0.0882 0 0.2288 1 0.0
S4 S-2 0.2108 0 0.8744 1 0.0
Bi2 Bi+2 0.4475 0 0.1876 1 0.0
Bi1 Bi+2 0.1511 0 0.068 1 0.0
S3 S-2 0.1388 0 0.4626 1 0.0
S1 S-2 0.5 0 0 1 0.0
Bi3 Bi+2 0.2496 0 0.6222 1 0.0
S5 S-2 0.3872 0 0.3471 1 0.0
